data_7220765
loop_
_publ_author_name
'Huang, Yong-Qing'
'Cheng, Hai-Di'
'Chen, Huai-Ying'
'Wan, Yi'
'Liu, Cheng-Long'
'Zhao, Yue'
'Xiao, Xin-Feng'
'Chen, Li-Hui'

_publ_section_title
;
 Structural diversity in coordination polymers with a semirigid Lewis
 acidity ligand: structures and properties
;
_journal_issue 30
_journal_name_full CrystEngComm
_journal_page_first 5690
_journal_paper_doi 10.1039/C5CE00677E
_journal_volume 17
_journal_year 2015
_chemical_formula_moiety 'C8 H6 N2 O7 Pb'
_chemical_formula_sum 'C8 H6 N2 O7 Pb'
_chemical_formula_weight 449.34
_chemical_name_systematic
; 
 ? 
;
_space_group_IT_number 19
_symmetry_cell_setting orthorhombic
_symmetry_space_group_name_Hall 'P 2ac 2ab'
_symmetry_space_group_name_H-M 'P 21 21 21'
_atom_sites_solution_hydrogens geom
_atom_sites_solution_primary direct
_atom_sites_solution_secondary difmap
_audit_creation_method SHELXL-97
_audit_update_record
;
2014-06-18 deposited with the CCDC.
2015-06-12 downloaded from the CCDC.
;
_cell_angle_alpha 90.00
_cell_angle_beta 90.00
_cell_angle_gamma 90.00
_cell_formula_units_Z 4
_cell_length_a 4.5139(3)
_cell_length_b 11.3181(7)
_cell_length_c 20.4554(14)
_cell_measurement_reflns_used 2784
_cell_measurement_temperature 296(2)
_cell_measurement_theta_max 28.353
_cell_measurement_theta_min 2.663
_cell_volume 1045.04(12)
_computing_structure_refinement 'SHELXL-97 (Sheldrick, 1997)'
_computing_structure_solution 'SHELXS-97 (Sheldrick, 1990)'
_diffrn_ambient_temperature 296(2)
_diffrn_measured_fraction_theta_full 0.999
_diffrn_measured_fraction_theta_max 0.999
_diffrn_measurement_device_type 'Bruker Smart Apex CCD diffractometer'
_diffrn_measurement_method 'w and \f scan'
_diffrn_radiation_monochromator graphite
_diffrn_radiation_source 'fine-focus sealed tube'
_diffrn_radiation_type MoK\a
_diffrn_radiation_wavelength 0.71073
_diffrn_reflns_av_R_equivalents 0.0553
_diffrn_reflns_av_sigmaI/netI 0.0747
_diffrn_reflns_limit_h_max 5
_diffrn_reflns_limit_h_min -6
_diffrn_reflns_limit_k_max 15
_diffrn_reflns_limit_k_min -15
_diffrn_reflns_limit_l_max 26
_diffrn_reflns_limit_l_min -27
_diffrn_reflns_number 5882
_diffrn_reflns_theta_full 28.39
_diffrn_reflns_theta_max 28.39
_diffrn_reflns_theta_min 1.99
_exptl_absorpt_coefficient_mu 16.176
_exptl_absorpt_correction_T_max 0.3577
_exptl_absorpt_correction_T_min 0.2276
_exptl_absorpt_correction_type multi-scan
_exptl_absorpt_process_details 'sadabs (1997)'
_exptl_crystal_colour colorless
_exptl_crystal_density_diffrn 2.856
_exptl_crystal_density_method 'not measured'
_exptl_crystal_description prism
_exptl_crystal_F_000 824
_exptl_crystal_size_max 0.13
_exptl_crystal_size_mid 0.08
_exptl_crystal_size_min 0.08
_refine_diff_density_max 1.649
_refine_diff_density_min -1.872
_refine_diff_density_rms 0.240
_refine_ls_abs_structure_details 'Flack H D (1983), Acta Cryst. A39, 876-881'
_refine_ls_abs_structure_Flack 0.051(17)
_refine_ls_extinction_method none
_refine_ls_goodness_of_fit_ref 0.953
_refine_ls_hydrogen_treatment constr
_refine_ls_matrix_type full
_refine_ls_number_parameters 163
_refine_ls_number_reflns 2596
_refine_ls_number_restraints 0
_refine_ls_restrained_S_all 0.953
_refine_ls_R_factor_all 0.0363
_refine_ls_R_factor_gt 0.0327
_refine_ls_shift/su_max 0.001
_refine_ls_shift/su_mean 0.000
_refine_ls_structure_factor_coef Fsqd
_refine_ls_weighting_details 'calc w=1/[\s^2^(Fo^2^)+(0.0000P)^2^+0.0000P] where P=(Fo^2^+2Fc^2^)/3'
_refine_ls_weighting_scheme calc
_refine_ls_wR_factor_gt 0.0739
_refine_ls_wR_factor_ref 0.0762
_reflns_number_gt 2395
_reflns_number_total 2596
_reflns_threshold_expression >2sigma(I)
_cod_data_source_file c5ce00677e2.cif
_cod_data_source_block 4
_cod_depositor_comments 'Adding full bibliography for 7220763--7220767.cif.'
_cod_database_code 7220765

loop_
_symmetry_equiv_pos_as_xyz
'x, y, z'
'-x+1/2, -y, z+1/2'
'-x, y+1/2, -z+1/2'
'x+1/2, -y+1/2, -z'

loop_
_atom_site_label
_atom_site_type_symbol
_atom_site_fract_x
_atom_site_fract_y
_atom_site_fract_z
_atom_site_U_iso_or_equiv
_atom_site_adp_type
_atom_site_occupancy
_atom_site_symmetry_multiplicity
_atom_site_calc_flag
_atom_site_refinement_flags
Pb1 Pb 0.36688(7) 0.58168(2) 0.946279(12) 0.02496(9) Uani 1 1 d .
O1 O 0.2510(13) 0.9175(5) 0.5163(3) 0.0341(13) Uani 1 1 d .
O2 O -0.1415(14) 0.8928(5) 0.5820(3) 0.0349(13) Uani 1 1 d .
O3 O -0.4395(14) 0.5344(5) 0.8313(3) 0.0374(15) Uani 1 1 d .
O4 O -0.0925(17) 0.6412(5) 0.8803(3) 0.0350(14) Uani 1 1 d .
O5 O -0.0394(17) 0.6748(6) 1.0350(4) 0.0470(18) Uani 1 1 d .
O6 O 0.2380(19) 0.5367(6) 1.0724(4) 0.058(2) Uani 1 1 d .
O7 O -0.006(2) 0.6421(8) 1.1382(4) 0.086(3) Uani 1 1 d .
N1 N 0.1091(18) 0.7090(5) 0.6455(3) 0.0256(13) Uani 1 1 d .
N2 N 0.059(2) 0.6188(6) 1.0832(4) 0.041(2) Uani 1 1 d .
C1 C 0.200(2) 0.7658(7) 0.7000(4) 0.033(2) Uani 1 1 d .
H1A H 0.3342 0.8278 0.6968 0.040 Uiso 1 1 calc R
C2 C 0.095(2) 0.7325(7) 0.7598(4) 0.0359(19) Uani 1 1 d .
H2A H 0.1575 0.7714 0.7974 0.043 Uiso 1 1 calc R
C3 C -0.106(2) 0.6397(6) 0.7641(4) 0.0279(16) Uani 1 1 d .
C4 C -0.2014(18) 0.5863(7) 0.7074(3) 0.0288(16) Uani 1 1 d .
H4A H -0.3405 0.5257 0.7091 0.035 Uiso 1 1 calc R
C5 C -0.089(2) 0.6232(6) 0.6481(4) 0.0267(16) Uani 1 1 d .
H5A H -0.1525 0.5874 0.6097 0.032 Uiso 1 1 calc R
C6 C 0.2344(18) 0.7481(7) 0.5815(4) 0.0278(16) Uani 1 1 d .
H6A H 0.1951 0.6881 0.5488 0.033 Uiso 1 1 calc R
H6B H 0.4476 0.7561 0.5856 0.033 Uiso 1 1 calc R
C7 C 0.1060(19) 0.8637(6) 0.5590(3) 0.0241(15) Uani 1 1 d .
C8 C -0.218(2) 0.6010(7) 0.8304(4) 0.0321(19) Uani 1 1 d .

loop_
_atom_site_aniso_label
_atom_site_aniso_U_11
_atom_site_aniso_U_22
_atom_site_aniso_U_33
_atom_site_aniso_U_23
_atom_site_aniso_U_13
_atom_site_aniso_U_12
Pb1 0.02931(16) 0.02159(13) 0.02397(13) -0.00253(11) 0.00405(12) -0.00047(13)
O1 0.042(3) 0.029(3) 0.032(3) 0.008(3) 0.002(2) -0.004(3)
O2 0.024(3) 0.033(3) 0.047(3) 0.006(3) 0.002(3) 0.011(3)
O3 0.037(4) 0.042(3) 0.033(3) 0.004(3) 0.010(3) -0.007(3)
O4 0.039(4) 0.042(3) 0.024(2) 0.007(2) -0.004(3) -0.001(3)
O5 0.048(5) 0.032(3) 0.061(4) 0.006(3) 0.004(3) 0.011(3)
O6 0.078(6) 0.048(4) 0.047(4) -0.001(3) -0.004(4) 0.027(4)
O7 0.121(9) 0.078(6) 0.059(5) -0.008(5) 0.059(5) -0.017(6)
N1 0.033(4) 0.023(3) 0.021(3) 0.006(2) 0.001(3) 0.003(3)
N2 0.059(6) 0.027(3) 0.037(4) 0.002(3) 0.018(4) 0.002(3)
C1 0.038(6) 0.034(4) 0.028(4) 0.009(3) -0.005(3) -0.012(4)
C2 0.040(5) 0.035(4) 0.033(4) 0.003(3) -0.003(4) -0.007(4)
C3 0.030(4) 0.021(3) 0.033(4) 0.004(3) 0.006(4) 0.005(3)
C4 0.035(5) 0.024(3) 0.027(3) 0.002(3) 0.003(3) -0.001(4)
C5 0.030(5) 0.025(3) 0.025(3) -0.005(3) 0.003(3) 0.000(3)
C6 0.025(4) 0.028(3) 0.030(4) 0.010(4) 0.011(3) 0.006(3)
C7 0.034(4) 0.017(3) 0.021(3) -0.002(3) -0.001(4) -0.005(3)
C8 0.042(5) 0.031(4) 0.024(4) 0.005(3) 0.010(3) 0.009(3)

loop_
_atom_type_symbol
_atom_type_description
_atom_type_scat_dispersion_real
_atom_type_scat_dispersion_imag
_atom_type_scat_source
C C 0.0033 0.0016 'International Tables Vol C Tables 4.2.6.8 and 6.1.1.4'
H H 0.0000 0.0000 'International Tables Vol C Tables 4.2.6.8 and 6.1.1.4'
N N 0.0061 0.0033 'International Tables Vol C Tables 4.2.6.8 and 6.1.1.4'
O O 0.0106 0.0060 'International Tables Vol C Tables 4.2.6.8 and 6.1.1.4'
Pb Pb -3.3944 10.1111 'International Tables Vol C Tables 4.2.6.8 and 6.1.1.4'

loop_
_geom_angle_atom_site_label_1
_geom_angle_atom_site_label_2
_geom_angle_atom_site_label_3
_geom_angle
_geom_angle_site_symmetry_1
_geom_angle_site_symmetry_3
O2 Pb1 O3 75.0(2) 3_546 1_655
O2 Pb1 O4 76.6(2) 3_546 .
O3 Pb1 O4 81.2(2) 1_655 .
O2 Pb1 O1 74.04(19) 3_546 3_646
O3 Pb1 O1 84.08(19) 1_655 3_646
O4 Pb1 O1 149.68(19) . 3_646
O2 Pb1 O6 88.4(2) 3_546 .
O3 Pb1 O6 155.8(2) 1_655 .
O4 Pb1 O6 112.3(2) . .
O1 Pb1 O6 74.41(19) 3_646 .
C7 O1 Pb1 118.7(5) . 3_656
C7 O2 Pb1 120.8(5) . 3_556
C8 O3 Pb1 99.2(5) . 1_455
C8 O4 Pb1 134.3(6) . .
N2 O6 Pb1 99.7(5) . .
C5 N1 C1 121.4(7) . .
C5 N1 C6 120.7(7) . .
C1 N1 C6 117.9(7) . .
O7 N2 O5 123.0(9) . .
O7 N2 O6 119.3(9) . .
O5 N2 O6 117.7(7) . .
N1 C1 C2 120.2(8) . .
N1 C1 H1A 119.9 . .
C2 C1 H1A 119.9 . .
C1 C2 C3 119.4(8) . .
C1 C2 H2A 120.3 . .
C3 C2 H2A 120.3 . .
C4 C3 C2 118.9(8) . .
C4 C3 C8 121.7(8) . .
C2 C3 C8 119.4(8) . .
C5 C4 C3 119.5(8) . .
C5 C4 H4A 120.3 . .
C3 C4 H4A 120.3 . .
N1 C5 C4 120.5(7) . .
N1 C5 H5A 119.7 . .
C4 C5 H5A 119.7 . .
N1 C6 C7 112.4(6) . .
N1 C6 H6A 109.1 . .
C7 C6 H6A 109.1 . .
N1 C6 H6B 109.1 . .
C7 C6 H6B 109.1 . .
H6A C6 H6B 107.9 . .
O2 C7 O1 126.9(7) . .
O2 C7 C6 117.1(6) . .
O1 C7 C6 115.9(7) . .
O3 C8 O4 124.6(7) . .
O3 C8 C3 116.9(8) . .
O4 C8 C3 118.4(8) . .

loop_
_geom_bond_atom_site_label_1
_geom_bond_atom_site_label_2
_geom_bond_distance
_geom_bond_site_symmetry_2
Pb1 O2 2.437(5) 3_546
Pb1 O3 2.566(6) 1_655
Pb1 O4 2.564(7) .
Pb1 O1 2.649(6) 3_646
Pb1 O6 2.692(8) .
O1 C7 1.249(9) .
O1 Pb1 2.649(6) 3_656
O2 C7 1.256(10) .
O2 Pb1 2.437(5) 3_556
O3 C8 1.253(11) .
O3 Pb1 2.566(6) 1_455
O4 C8 1.253(10) .
O5 N2 1.254(10) .
O6 N2 1.251(10) .
O7 N2 1.192(10) .
N1 C5 1.320(11) .
N1 C1 1.351(10) .
N1 C6 1.493(9) .
C1 C2 1.365(11) .
C1 H1A 0.9300 .
C2 C3 1.391(12) .
C2 H2A 0.9300 .
C3 C4 1.375(11) .
C3 C8 1.512(10) .
C4 C5 1.380(10) .
C4 H4A 0.9300 .
C5 H5A 0.9300 .
C6 C7 1.504(10) .
C6 H6A 0.9700 .
C6 H6B 0.9700 .
